data_7203991
loop_
_publ_author_name
'Skabara, Peter J.'
'Berridge, Rory'
'Prescott, Karen'
'Goldenberg, Leonid M.'
'Ort\'i, Enrique'
'Viruela, Rafael'
'Pou-Am\'erigo, Rosendo'
'Batsanov, Andrei S.'
'Howard, Judith A. K.'
'Coles, Simon J.'
'Hursthouse, Michael B.'

_publ_section_title
;
 Experimental and theoretical studies into the structural perturbations
 between neutral, oxidised and reduced forms of 1,4-dithiinoquinoxaline
 derivatives
;
_journal_issue 11
_journal_name_full 'Journal of Materials Chemistry'
_journal_page_first 2448
_journal_paper_doi 10.1039/b003910l
_journal_volume 10
_journal_year 2000
_chemical_formula_sum 'C12 H6 N2 S3'
_chemical_formula_weight 274.37
_chemical_melting_point 435.1(10)
_chemical_name_systematic
; 
 thieno[3',4'-d:5,6][1,4]dithiino[2,3-b]quinoxaline 
;
_space_group_IT_number 2
_symmetry_cell_setting triclinic
_symmetry_space_group_name_Hall '-P 1'
_symmetry_space_group_name_H-M 'P -1'
_atom_sites_solution_hydrogens difmap
_atom_sites_solution_primary direct
_atom_sites_solution_secondary difmap
_audit_creation_method SHELXL
_cell_angle_alpha 101.96(1)
_cell_angle_beta 95.96(1)
_cell_angle_gamma 104.09(1)
_cell_formula_units_Z 2
_cell_length_a 6.876(2)
_cell_length_b 9.361(3)
_cell_length_c 9.508(3)
_cell_measurement_reflns_used 511
_cell_measurement_temperature 150(2)
_cell_measurement_theta_max 23.2
_cell_measurement_theta_min 12.0
_cell_volume 573.0(3)
_computing_cell_refinement 'Siemens SMART'
_computing_data_collection 'Siemens SMART'
_computing_data_reduction 'Siemens SAINT'
_computing_molecular_graphics SHELXTL-PLUS
_computing_publication_material SHELXL-93
_computing_structure_refinement 'SHELXL-93 (Sheldrick, 1993)'
_computing_structure_solution 'SHELXS-86 (Sheldrick, 1990)'
_diffrn_ambient_temperature 150(2)
_diffrn_measurement_device 'SMART 1K CCD area detector'
_diffrn_measurement_method '\w scans'
_diffrn_radiation_monochromator graphite
_diffrn_radiation_source 'fine-focus sealed tube'
_diffrn_radiation_type MoK\a
_diffrn_radiation_wavelength 0.71073
_diffrn_reflns_av_R_equivalents 0.0334
_diffrn_reflns_av_sigmaI/netI 0.0220
_diffrn_reflns_limit_h_max 7
_diffrn_reflns_limit_h_min -7
_diffrn_reflns_limit_k_max 10
_diffrn_reflns_limit_k_min -10
_diffrn_reflns_limit_l_max 10
_diffrn_reflns_limit_l_min -11
_diffrn_reflns_number 3221
_diffrn_reflns_theta_max 25.35
_diffrn_reflns_theta_min 2.22
_diffrn_standards_decay_% 0
_exptl_absorpt_coefficient_mu 0.620
_exptl_absorpt_correction_T_max 0.8689
_exptl_absorpt_correction_T_min 0.7644
_exptl_absorpt_correction_type integration
_exptl_crystal_colour 'light brown'
_exptl_crystal_density_diffrn 1.589
_exptl_crystal_description pinakoid
_exptl_crystal_F_000 280
_exptl_crystal_size_max 0.42
_exptl_crystal_size_mid 0.40
_exptl_crystal_size_min 0.26
_refine_diff_density_max 0.349
_refine_diff_density_min -0.270
_refine_diff_density_rms 0.052
_refine_ls_extinction_coef 0.0185(40)
_refine_ls_extinction_expression Fc^*^=kFc[1+0.001xFc^2^\l^3^/sin(2\q)]^-1/4^
_refine_ls_extinction_method SHELXL
_refine_ls_goodness_of_fit_all 1.121
_refine_ls_goodness_of_fit_obs 1.119
_refine_ls_hydrogen_treatment refall
_refine_ls_matrix_type full
_refine_ls_number_parameters 179
_refine_ls_number_reflns 1786
_refine_ls_number_restraints 0
_refine_ls_restrained_S_all 1.162
_refine_ls_restrained_S_obs 1.119
_refine_ls_R_factor_all 0.0313
_refine_ls_R_factor_obs 0.0286
_refine_ls_shift/esd_max 0.001
_refine_ls_shift/esd_mean 0.000
_refine_ls_structure_factor_coef Fsqd
_refine_ls_weighting_details 'w=1/[\s^2^(Fo^2^)+(0.0339P)^2^+0.42P] where P=(Fo^2^+2Fc^2^)/3'
_refine_ls_weighting_scheme calc
_refine_ls_wR_factor_all 0.0819
_refine_ls_wR_factor_obs 0.0764
_reflns_number_observed 1693
_reflns_number_total 1793
_reflns_observed_criterion I>2\s(I)
_cod_data_source_file b003910l.txt
_cod_data_source_block 9
_cod_depositor_comments
;
The following automatic conversions were performed:

'_chemical_melting_point' value '161-163 deg.C' was changed to
'435.1(10)' - it was converted from degrees Celsius(C) to Kelvins(K),
the average value was taken and precision was estimated.

Automatic conversion script
Id: cif_fix_values 1569 2011-02-09 13:29:24Z adriana 

The following automatic conversions were performed:

'_refine_ls_weighting_scheme' value 'calc
w=1/[\s^2^(Fo^2^)+(0.0339P)^2^+0.42P] where P=(Fo^2^+2Fc^2^)/3' was
changed to 'calc'. New tag '_refine_ls_weighting_details' was
created. The value of the new tag was set to
'w=1/[\s^2^(Fo^2^)+(0.0339P)^2^+0.42P] where P=(Fo^2^+2Fc^2^)/3'.

Automatic conversion script
Id: cif_fix_values 3143 2015-03-26 13:38:13Z robertas 
;
_cod_original_cell_volume 573.0(1)
_cod_original_sg_symbol_H-M P-1
_cod_database_code 7203991

loop_
_symmetry_equiv_pos_as_xyz
'x, y, z'
'-x, -y, -z'

loop_
_atom_site_aniso_label
_atom_site_aniso_U_11
_atom_site_aniso_U_22
_atom_site_aniso_U_33
_atom_site_aniso_U_23
_atom_site_aniso_U_13
_atom_site_aniso_U_12
S1 0.0391(3) 0.0321(3) 0.0302(3) 0.0084(2) 0.0120(2) 0.0074(2)
S2 0.0415(3) 0.0235(3) 0.0327(3) 0.0054(2) 0.0169(2) 0.0133(2)
S3 0.0420(3) 0.0280(3) 0.0199(3) 0.0011(2) 0.0033(2) 0.0034(2)
N1 0.0237(9) 0.0263(9) 0.0240(9) 0.0023(7) 0.0044(7) 0.0066(7)
C2 0.0233(10) 0.0238(10) 0.0237(11) 0.0019(8) 0.0056(8) 0.0064(8)
C3 0.0242(10) 0.0263(11) 0.0229(10) 0.0024(8) 0.0048(8) 0.0080(8)
N4 0.0265(9) 0.0252(9) 0.0245(9) 0.0019(7) 0.0051(7) 0.0078(7)
C5 0.0295(11) 0.0249(11) 0.0326(12) 0.0037(9) 0.0062(9) 0.0096(9)
C6 0.0287(11) 0.0289(12) 0.0390(13) 0.0116(9) 0.0059(9) 0.0105(9)
C7 0.0285(11) 0.0399(13) 0.0286(12) 0.0130(10) 0.0021(9) 0.0111(9)
C8 0.0254(11) 0.0337(12) 0.0229(11) 0.0034(9) 0.0008(8) 0.0072(9)
C9 0.0186(10) 0.0259(10) 0.0256(11) 0.0031(8) 0.0026(8) 0.0061(8)
C10 0.0205(10) 0.0270(11) 0.0249(11) 0.0040(8) 0.0037(8) 0.0078(8)
C12 0.0397(12) 0.0264(11) 0.0258(11) 0.0044(9) 0.0082(9) 0.0098(10)
C13 0.0317(11) 0.0245(10) 0.0234(10) 0.0062(8) 0.0061(8) 0.0103(9)
C14 0.0325(11) 0.0246(11) 0.0210(10) 0.0046(8) 0.0033(8) 0.0095(9)
C15 0.0402(12) 0.0296(11) 0.0226(11) 0.0046(9) 0.0083(9) 0.0134(10)

loop_
_atom_site_label
_atom_site_type_symbol
_atom_site_fract_x
_atom_site_fract_y
_atom_site_fract_z
_atom_site_U_iso_or_equiv
_atom_site_thermal_displace_type
_atom_site_occupancy
_atom_site_calc_flag
_atom_site_refinement_flags
_atom_site_disorder_group
S1 S -0.25913(9) 0.01631(6) 0.41275(6) 0.0336(2) Uani 1 d . .
S2 S 0.20160(9) 0.12753(6) 0.15503(6) 0.0311(2) Uani 1 d . .
S3 S 0.22805(9) 0.40928(6) 0.44047(5) 0.0319(2) Uani 1 d . .
N1 N 0.2234(2) 0.3361(2) 0.0064(2) 0.0252(4) Uani 1 d . .
C2 C 0.2172(3) 0.3149(2) 0.1376(2) 0.0240(4) Uani 1 d . .
C3 C 0.2372(3) 0.4386(2) 0.2622(2) 0.0247(4) Uani 1 d . .
N4 N 0.2719(3) 0.5791(2) 0.2511(2) 0.0258(4) Uani 1 d . .
C5 C 0.3176(3) 0.7544(2) 0.0954(2) 0.0291(5) Uani 1 d . .
H5 H 0.3307(38) 0.8341(29) 0.1802(29) 0.043(7) Uiso 1 d . .
C6 C 0.3218(3) 0.7795(3) -0.0407(2) 0.0312(5) Uani 1 d . .
H6 H 0.3401(37) 0.8792(30) -0.0557(27) 0.038(6) Uiso 1 d . .
C7 C 0.2931(3) 0.6572(3) -0.1643(2) 0.0315(5) Uani 1 d . .
H7 H 0.2986(38) 0.6784(28) -0.2562(29) 0.039(7) Uiso 1 d . .
C8 C 0.2613(3) 0.5114(3) -0.1484(2) 0.0283(5) Uani 1 d . .
H8 H 0.2407(37) 0.4262(28) -0.2293(28) 0.037(6) Uiso 1 d . .
C9 C 0.2556(3) 0.4825(2) -0.0085(2) 0.0239(4) Uani 1 d . .
C10 C 0.2833(3) 0.6048(2) 0.1151(2) 0.0242(4) Uani 1 d . .
C12 C -0.1264(3) -0.0124(3) 0.2705(2) 0.0306(5) Uani 1 d . .
H12 H -0.1642(35) -0.1024(28) 0.2002(26) 0.032(6) Uiso 1 d . .
C13 C 0.0284(3) 0.1127(2) 0.2790(2) 0.0259(5) Uani 1 d . .
C14 C 0.0390(3) 0.2346(2) 0.4009(2) 0.0260(5) Uani 1 d . .
C15 C -0.1101(3) 0.1994(2) 0.4814(2) 0.0301(5) Uani 1 d . .
H15 H -0.1369(41) 0.2583(31) 0.5615(30) 0.048(7) Uiso 1 d . .

loop_
_atom_type_symbol
_atom_type_description
_atom_type_scat_dispersion_real
_atom_type_scat_dispersion_imag
_atom_type_scat_source
C C 0.0033 0.0016 'International Tables Vol C Tables 4.2.6.8 and 6.1.1.4'
H H 0.0000 0.0000 'International Tables Vol C Tables 4.2.6.8 and 6.1.1.4'
N N 0.0061 0.0033 'International Tables Vol C Tables 4.2.6.8 and 6.1.1.4'
S S 0.1246 0.1234 'International Tables Vol C Tables 4.2.6.8 and 6.1.1.4'

loop_
_exptl_crystal_face_index_h
_exptl_crystal_face_index_k
_exptl_crystal_face_index_l
_exptl_crystal_face_perp_dist
0.00 0.00 1.00 0.1300
0.00 0.00 -1.00 0.1300
1.00 0.00 0.00 0.2000
-1.00 0.00 0.00 0.2000
0.00 1.00 0.00 0.2100
0.00 -1.00 0.00 0.2100

loop_
_geom_angle_atom_site_label_1
_geom_angle_atom_site_label_2
_geom_angle_atom_site_label_3
_geom_angle
_geom_angle_site_symmetry_1
_geom_angle_site_symmetry_3
_geom_angle_publ_flag
C15 S1 C12 92.39(11) . . ?
C13 S2 C2 99.60(9) . . ?
C14 S3 C3 100.31(9) . . ?
C2 N1 C9 117.3(2) . . ?
N1 C2 C3 122.0(2) . . ?
N1 C2 S2 115.86(14) . . ?
C3 C2 S2 122.00(15) . . ?
N4 C3 C2 121.8(2) . . ?
N4 C3 S3 116.30(15) . . ?
C2 C3 S3 121.9(2) . . ?
C3 N4 C10 117.4(2) . . ?
C6 C5 C10 120.2(2) . . ?
C5 C6 C7 120.8(2) . . ?
C8 C7 C6 120.2(2) . . ?
C7 C8 C9 120.0(2) . . ?
N1 C9 C8 119.6(2) . . ?
N1 C9 C10 120.7(2) . . ?
C8 C9 C10 119.8(2) . . ?
N4 C10 C5 120.1(2) . . ?
N4 C10 C9 120.9(2) . . ?
C5 C10 C9 119.0(2) . . ?
C13 C12 S1 110.8(2) . . ?
C12 C13 C14 113.0(2) . . ?
C12 C13 S2 124.7(2) . . ?
C14 C13 S2 122.3(2) . . ?
C15 C14 C13 112.5(2) . . ?
C15 C14 S3 124.8(2) . . ?
C13 C14 S3 122.7(2) . . ?
C14 C15 S1 111.2(2) . . ?

loop_
_geom_bond_atom_site_label_1
_geom_bond_atom_site_label_2
_geom_bond_distance
_geom_bond_site_symmetry_2
_geom_bond_publ_flag
S1 C15 1.720(2) . ?
S1 C12 1.721(2) . ?
S2 C13 1.763(2) . ?
S2 C2 1.775(2) . ?
S3 C14 1.765(2) . ?
S3 C3 1.778(2) . ?
N1 C2 1.307(3) . ?
N1 C9 1.374(3) . ?
C2 C3 1.444(3) . ?
C3 N4 1.308(3) . ?
N4 C10 1.371(3) . ?
C5 C6 1.365(3) . ?
C5 C10 1.418(3) . ?
C6 C7 1.420(3) . ?
C7 C8 1.372(3) . ?
C8 C9 1.414(3) . ?
C9 C10 1.421(3) . ?
C12 C13 1.360(3) . ?
C13 C14 1.430(3) . ?
C14 C15 1.360(3) . ?

loop_
_cod_related_entry_id
_cod_related_entry_database
_cod_related_entry_code
1 ChemSpider 21143436
